data_4120825
loop_
_publ_author_name
'Radha Bhola'
'Payam Payamyar'
'Daniel J. Murray'
'Bharat Kumar'
'Aaron J. Teator'
'Martin U. Schmidt'
'Sonja M. Hammer'
'Animesh Saha'
'Junji Sakamoto'
'A. Dieter Schl\"uter'
'Benjamin T. King'

_publ_section_title
;
 A Two-Dimensional Polymer from the Anthracene Dimer and Triptycene Motifs
;
_journal_name_full 'Journal of the American Chemical Society'
_journal_page_first 14134
_journal_page_last 14141
_journal_paper_doi 10.1021/ja404351p
_journal_volume 135
_journal_year 2013
_chemical_formula_moiety 'C44 H26, 2(C6 H6)'
_chemical_formula_sum 'C56 H38'
_chemical_formula_weight 710.86
_chemical_name_systematic
; 
 ? 
;
_space_group_IT_number 14
_symmetry_cell_setting monoclinic
_symmetry_space_group_name_Hall '-P 2yn'
_symmetry_space_group_name_H-M 'P 1 21/n 1'
_atom_sites_solution_hydrogens geom
_atom_sites_solution_primary direct
_atom_sites_solution_secondary difmap
_audit_creation_method SHELXL-97
_cell_angle_alpha 90.00
_cell_angle_beta 95.672(2)
_cell_angle_gamma 90.00
_cell_formula_units_Z 4
_cell_length_a 17.398(2)
_cell_length_b 6.4422(8)
_cell_length_c 34.255(5)
_cell_measurement_reflns_used 315
_cell_measurement_temperature 296(2)
_cell_measurement_theta_max 14.218
_cell_measurement_theta_min 2.537
_cell_volume 3820.6(9)
_computing_structure_refinement 'SHELXL-97 (Sheldrick, 2008)'
_computing_structure_solution 'SHELXS-97 (Sheldrick, 2008)'
_diffrn_ambient_temperature 296(2)
_diffrn_measured_fraction_theta_full 0.961
_diffrn_measured_fraction_theta_max 0.961
_diffrn_measurement_device_type 'Bruker APEX CCD area-detector'
_diffrn_measurement_method '\f- and \w-scans'
_diffrn_radiation_monochromator graphite
_diffrn_radiation_source 'fine-focus sealed tube'
_diffrn_radiation_type MoK\a
_diffrn_radiation_wavelength 0.71073
_diffrn_reflns_av_R_equivalents 0.1227
_diffrn_reflns_av_sigmaI/netI 0.0745
_diffrn_reflns_limit_h_max 22
_diffrn_reflns_limit_h_min -22
_diffrn_reflns_limit_k_max 8
_diffrn_reflns_limit_k_min -8
_diffrn_reflns_limit_l_max 44
_diffrn_reflns_limit_l_min -44
_diffrn_reflns_number 70128
_diffrn_reflns_theta_full 27.50
_diffrn_reflns_theta_max 27.50
_diffrn_reflns_theta_min 1.19
_exptl_absorpt_coefficient_mu 0.070
_exptl_absorpt_correction_T_max 0.9966
_exptl_absorpt_correction_T_min 0.9898
_exptl_absorpt_correction_type multi-scan
_exptl_absorpt_process_details 'SADABS (Bruker, 2002)'
_exptl_crystal_colour Yellow
_exptl_crystal_density_diffrn 1.236
_exptl_crystal_description Block
_exptl_crystal_F_000 1160
_exptl_crystal_size_max 0.19
_exptl_crystal_size_mid 0.07
_exptl_crystal_size_min 0.06
_refine_diff_density_max 0.486
_refine_diff_density_min -0.484
_refine_diff_density_rms 0.078
_refine_ls_extinction_method none
_refine_ls_goodness_of_fit_ref 1.051
_refine_ls_hydrogen_treatment constr
_refine_ls_matrix_type full
_refine_ls_number_parameters 493
_refine_ls_number_reflns 8449
_refine_ls_number_restraints 21
_refine_ls_restrained_S_all 1.062
_refine_ls_R_factor_all 0.1616
_refine_ls_R_factor_gt 0.0956
_refine_ls_shift/su_max 0.005
_refine_ls_shift/su_mean 0.000
_refine_ls_structure_factor_coef Fsqd
_refine_ls_weighting_details 'calc w=1/[\s^2^(Fo^2^)+(0.1292P)^2^+2.3365P] where P=(Fo^2^+2Fc^2^)/3'
_refine_ls_weighting_scheme calc
_refine_ls_wR_factor_gt 0.2340
_refine_ls_wR_factor_ref 0.2600
_reflns_number_gt 4825
_reflns_number_total 8449
_reflns_threshold_expression >2sigma(I)
_cod_data_source_file ja404351p_si_002_5.cif
_cod_data_source_block b_98a
_cod_database_code 4120825

loop_
_symmetry_equiv_pos_as_xyz
'x, y, z'
'-x+1/2, y+1/2, -z+1/2'
'-x, -y, -z'
'x-1/2, -y-1/2, z-1/2'

loop_
_atom_site_label
_atom_site_type_symbol
_atom_site_fract_x
_atom_site_fract_y
_atom_site_fract_z
_atom_site_U_iso_or_equiv
_atom_site_adp_type
_atom_site_occupancy
_atom_site_symmetry_multiplicity
_atom_site_calc_flag
_atom_site_refinement_flags
C16 C 0.22077(17) 0.5451(5) 0.09022(9) 0.0252(7) Uani 1 1 d .
H16 H 0.2025 0.4016 0.0871 0.030 Uiso 1 1 calc R
C5 C 0.18282(18) 0.9614(5) 0.23529(9) 0.0284(7) Uani 1 1 d .
H5 H 0.2032 1.0942 0.2391 0.034 Uiso 1 1 calc R
C23 C 0.46222(18) 0.6760(5) 0.07357(8) 0.0214(7) Uani 1 1 d .
C14 C 0.48063(18) 0.3295(5) 0.04676(9) 0.0230(7) Uani 1 1 d .
H14 H 0.4612 0.1989 0.0396 0.028 Uiso 1 1 calc R
C17 C 0.17402(17) 0.5387(5) 0.15934(9) 0.0246(7) Uani 1 1 d .
H17 H 0.1569 0.4025 0.1559 0.030 Uiso 1 1 calc R
C29 C 0.16364(18) 0.6462(5) 0.19521(10) 0.0266(7) Uani 1 1 d .
C18 C 0.12399(19) 0.5578(5) 0.22488(10) 0.0299(8) Uani 1 1 d .
H18 H 0.1049 0.4235 0.2216 0.036 Uiso 1 1 calc R
C25 C 0.55739(17) 0.3757(5) 0.04097(8) 0.0224(7) Uani 1 1 d .
C22 C 0.33483(18) 0.7779(5) 0.09028(9) 0.0236(7) Uani 1 1 d .
C19 C 0.14239(19) 0.8719(5) 0.26482(10) 0.0293(7) Uani 1 1 d .
C9 C 0.53905(17) 0.7224(5) 0.06838(9) 0.0235(7) Uani 1 1 d .
H9 H 0.5584 0.8528 0.0756 0.028 Uiso 1 1 calc R
C20 C 0.19306(18) 0.8557(5) 0.20052(10) 0.0267(7) Uani 1 1 d .
C26 C 0.43212(17) 0.4726(5) 0.06287(8) 0.0209(6) Uani 1 1 d .
C30 C 0.11236(19) 0.6658(5) 0.25934(10) 0.0300(8) Uani 1 1 d .
C6 C 0.23021(17) 0.9493(5) 0.16928(9) 0.0254(7) Uani 1 1 d .
H6 H 0.2503 1.0826 0.1724 0.030 Uiso 1 1 calc R
C42 C 0.18035(18) 0.6911(5) 0.06006(10) 0.0260(7) Uani 1 1 d .
C24 C 0.58790(17) 0.5774(5) 0.05248(9) 0.0240(7) Uani 1 1 d .
C15 C 0.35366(18) 0.4251(5) 0.06897(9) 0.0235(7) Uani 1 1 d .
H15 H 0.3345 0.2929 0.0630 0.028 Uiso 1 1 calc R
C7 C 0.27016(18) 0.9280(5) 0.09889(9) 0.0243(7) Uani 1 1 d .
H7 H 0.2883 1.0716 0.1021 0.029 Uiso 1 1 calc R
C21 C 0.23623(17) 0.8448(5) 0.13531(9) 0.0243(7) Uani 1 1 d .
C43 C 0.10053(18) 0.7818(5) -0.00003(10) 0.0295(8) Uani 1 1 d .
C28 C 0.20876(17) 0.6351(5) 0.13027(9) 0.0246(7) Uani 1 1 d .
C37 C 0.12655(18) 0.6355(5) 0.02996(10) 0.0276(7) Uani 1 1 d .
H37 H 0.1067 0.5014 0.0290 0.033 Uiso 1 1 calc R
C27 C 0.30681(17) 0.5691(5) 0.08329(9) 0.0226(7) Uani 1 1 d .
C13 C 0.60705(18) 0.2299(5) 0.02444(9) 0.0264(7) Uani 1 1 d .
H13 H 0.5882 0.0994 0.0169 0.032 Uiso 1 1 calc R
C10 C 0.66674(19) 0.6224(6) 0.04644(10) 0.0332(8) Uani 1 1 d .
H10 H 0.6873 0.7519 0.0534 0.040 Uiso 1 1 calc R
C39 C 0.06172(19) 1.0709(5) -0.06146(11) 0.0342(8) Uani 1 1 d .
C12 C 0.6816(2) 0.2795(6) 0.01953(10) 0.0351(8) Uani 1 1 d .
H12 H 0.7131 0.1825 0.0088 0.042 Uiso 1 1 calc R
C35 C 0.1116(2) 1.1267(5) -0.02849(10) 0.0335(8) Uani 1 1 d .
H35 H 0.1320 1.2603 -0.0271 0.040 Uiso 1 1 calc R
C8 C 0.40999(17) 0.8285(5) 0.08668(9) 0.0225(7) Uani 1 1 d .
H8 H 0.4275 0.9622 0.0927 0.027 Uiso 1 1 calc R
C36 C 0.18545(18) 1.0441(5) 0.03583(10) 0.0275(7) Uani 1 1 d .
H36 H 0.2041 1.1792 0.0383 0.033 Uiso 1 1 calc R
C41 C 0.20879(18) 0.9014(5) 0.06357(10) 0.0258(7) Uani 1 1 d .
C2 C 0.0581(2) 0.6902(6) 0.32197(11) 0.0422(9) Uani 1 1 d .
H2 H 0.0306 0.6311 0.3411 0.051 Uiso 1 1 calc R
C38 C 0.05003(18) 0.7265(6) -0.03309(10) 0.0326(8) Uani 1 1 d .
H38 H 0.0297 0.5929 -0.0346 0.039 Uiso 1 1 calc R
C40 C 0.13215(18) 0.9894(5) 0.00248(10) 0.0289(7) Uani 1 1 d .
C4 C 0.1289(2) 0.9827(6) 0.29960(10) 0.0344(8) Uani 1 1 d .
H4 H 0.1488 1.1160 0.3035 0.041 Uiso 1 1 calc R
C3 C 0.0872(2) 0.8953(6) 0.32729(11) 0.0411(9) Uani 1 1 d .
H3 H 0.0778 0.9704 0.3495 0.049 Uiso 1 1 calc R
C11 C 0.7117(2) 0.4782(6) 0.03061(12) 0.0416(9) Uani 1 1 d .
H11 H 0.7627 0.5102 0.0270 0.050 Uiso 1 1 calc R
C31 C -0.0194(2) 0.8073(6) -0.09760(12) 0.0418(9) Uani 1 1 d .
H31 H -0.0406 0.6748 -0.0994 0.050 Uiso 1 1 calc R
C44 C 0.02953(18) 0.8645(5) -0.06361(11) 0.0330(8) Uani 1 1 d .
C1 C 0.0701(2) 0.5786(6) 0.28927(11) 0.0377(9) Uani 1 1 d .
H1 H 0.0506 0.4445 0.2864 0.045 Uiso 1 1 calc R
C34 C 0.0434(2) 1.2095(6) -0.09353(12) 0.0409(9) Uani 1 1 d .
H34 H 0.0636 1.3432 -0.0924 0.049 Uiso 1 1 calc R
C32 C -0.0356(2) 0.9447(7) -0.12750(13) 0.0485(11) Uani 1 1 d .
H32 H -0.0681 0.9050 -0.1494 0.058 Uiso 1 1 calc R
C33 C -0.0034(2) 1.1487(6) -0.12568(12) 0.0453(10) Uani 1 1 d .
H33 H -0.0144 1.2401 -0.1465 0.054 Uiso 1 1 calc R
C45 C 0.7630(6) -0.1168(19) 0.1363(3) 0.136(4) Uani 1 1 d .
H45 H 0.8019 -0.2129 0.1333 0.163 Uiso 1 1 calc R
C46 C 0.7667(6) 0.079(2) 0.1201(2) 0.152(4) Uani 1 1 d .
H46 H 0.8072 0.1153 0.1056 0.182 Uiso 1 1 calc R
C47 C 0.7077(6) 0.2235(15) 0.12584(19) 0.123(3) Uani 1 1 d .
H47 H 0.7093 0.3568 0.1156 0.147 Uiso 1 1 calc R
C48 C 0.6492(5) 0.1656(17) 0.1464(3) 0.131(3) Uani 1 1 d .
H48 H 0.6097 0.2598 0.1494 0.157 Uiso 1 1 calc R
C49 C 0.6458(5) -0.0271(15) 0.1630(3) 0.148(4) Uani 1 1 d .
H49 H 0.6059 -0.0604 0.1781 0.178 Uiso 1 1 calc R
C50 C 0.7015(5) -0.1700(15) 0.1572(3) 0.136(3) Uani 1 1 d .
H50 H 0.6982 -0.3034 0.1673 0.164 Uiso 1 1 calc R
C51 C 0.8487(6) 0.3546(13) 0.2172(3) 0.257(8) Uani 1 1 d GDU
H51 H 0.8260 0.4797 0.2089 0.309 Uiso 1 1 calc R
C52 C 0.9220(6) 0.3045(13) 0.2072(2) 0.194(5) Uani 1 1 d GD
H52 H 0.9483 0.3960 0.1922 0.233 Uiso 1 1 calc R
C53 C 0.9560(4) 0.1175(15) 0.2196(2) 0.212(6) Uani 1 1 d GD
H53 H 1.0051 0.0839 0.2129 0.254 Uiso 1 1 calc R
C54 C 0.9168(6) -0.0193(11) 0.2419(3) 0.169(4) Uani 1 1 d GDU
H54 H 0.9396 -0.1444 0.2502 0.202 Uiso 1 1 calc R
C55 C 0.8435(6) 0.0309(17) 0.2519(3) 0.346(9) Uani 1 1 d GDU
H55 H 0.8173 -0.0607 0.2668 0.415 Uiso 1 1 calc R
C56 C 0.8095(5) 0.218(2) 0.2395(3) 0.395(11) Uani 1 1 d GDU
H56 H 0.7605 0.2514 0.2462 0.474 Uiso 1 1 calc R

loop_
_atom_site_aniso_label
_atom_site_aniso_U_11
_atom_site_aniso_U_22
_atom_site_aniso_U_33
_atom_site_aniso_U_23
_atom_site_aniso_U_13
_atom_site_aniso_U_12
C16 0.0227(16) 0.0206(16) 0.0339(18) -0.0007(13) 0.0103(14) -0.0027(12)
C5 0.0264(17) 0.0284(18) 0.0318(18) 0.0001(14) 0.0096(14) 0.0028(13)
C23 0.0263(16) 0.0221(16) 0.0169(14) 0.0015(12) 0.0078(12) -0.0024(12)
C14 0.0297(17) 0.0196(15) 0.0203(15) 0.0018(13) 0.0055(13) -0.0007(12)
C17 0.0218(15) 0.0195(16) 0.0335(18) 0.0005(13) 0.0076(14) 0.0008(12)
C29 0.0230(16) 0.0246(17) 0.0332(18) 0.0031(14) 0.0081(14) 0.0045(13)
C18 0.0282(17) 0.0250(17) 0.0379(19) 0.0047(15) 0.0112(15) 0.0028(13)
C25 0.0258(16) 0.0256(16) 0.0169(15) 0.0041(13) 0.0084(13) 0.0021(13)
C22 0.0273(16) 0.0204(16) 0.0245(16) 0.0002(13) 0.0090(13) -0.0009(12)
C19 0.0249(17) 0.0347(19) 0.0295(18) 0.0006(15) 0.0076(14) 0.0066(14)
C9 0.0243(16) 0.0227(16) 0.0235(16) 0.0017(13) 0.0030(13) -0.0034(12)
C20 0.0216(16) 0.0281(17) 0.0315(18) 0.0032(14) 0.0080(14) 0.0025(13)
C26 0.0237(15) 0.0202(15) 0.0196(15) 0.0034(12) 0.0057(12) -0.0032(12)
C30 0.0260(17) 0.0335(19) 0.0320(18) 0.0071(15) 0.0104(14) 0.0051(14)
C6 0.0239(16) 0.0221(16) 0.0312(17) 0.0010(14) 0.0085(14) 0.0013(13)
C42 0.0221(16) 0.0245(16) 0.0340(18) -0.0020(14) 0.0159(14) 0.0018(13)
C24 0.0233(16) 0.0275(17) 0.0221(16) 0.0049(13) 0.0071(13) -0.0004(13)
C15 0.0280(16) 0.0184(15) 0.0250(16) 0.0026(13) 0.0073(13) -0.0029(12)
C7 0.0281(16) 0.0170(15) 0.0294(17) -0.0030(13) 0.0107(14) -0.0014(12)
C21 0.0204(15) 0.0233(16) 0.0309(17) 0.0010(14) 0.0106(13) 0.0013(12)
C43 0.0200(16) 0.0319(18) 0.0383(19) -0.0051(15) 0.0118(14) 0.0003(13)
C28 0.0222(16) 0.0221(16) 0.0309(17) -0.0023(14) 0.0094(14) 0.0008(12)
C37 0.0226(16) 0.0247(17) 0.0373(19) -0.0023(14) 0.0122(14) -0.0008(13)
C27 0.0236(16) 0.0190(15) 0.0261(16) 0.0006(13) 0.0076(13) -0.0023(12)
C13 0.0270(17) 0.0263(17) 0.0273(17) 0.0002(14) 0.0094(14) 0.0023(13)
C10 0.0267(18) 0.0348(19) 0.039(2) -0.0028(16) 0.0052(15) -0.0039(14)
C39 0.0243(17) 0.035(2) 0.043(2) 0.0011(17) 0.0051(15) 0.0073(14)
C12 0.0298(19) 0.040(2) 0.037(2) -0.0022(17) 0.0120(16) 0.0073(15)
C35 0.0319(19) 0.0283(18) 0.042(2) -0.0048(16) 0.0120(16) 0.0030(14)
C8 0.0260(16) 0.0192(15) 0.0233(16) 0.0009(13) 0.0078(13) -0.0047(12)
C36 0.0271(17) 0.0209(16) 0.0361(19) -0.0030(14) 0.0114(14) 0.0011(13)
C41 0.0230(16) 0.0243(16) 0.0320(18) -0.0012(14) 0.0119(14) 0.0007(13)
C2 0.039(2) 0.055(3) 0.035(2) 0.0101(19) 0.0180(17) 0.0000(18)
C38 0.0198(16) 0.038(2) 0.041(2) -0.0005(16) 0.0090(15) -0.0019(14)
C40 0.0242(16) 0.0280(17) 0.0357(19) -0.0004(15) 0.0086(14) 0.0038(13)
C4 0.0310(18) 0.042(2) 0.0313(19) 0.0007(16) 0.0080(15) 0.0026(16)
C3 0.039(2) 0.052(2) 0.033(2) -0.0012(18) 0.0095(17) 0.0047(18)
C11 0.0282(19) 0.045(2) 0.054(2) -0.0003(19) 0.0158(17) -0.0031(16)
C31 0.0218(18) 0.048(2) 0.055(2) 0.000(2) 0.0034(17) -0.0002(16)
C44 0.0197(16) 0.038(2) 0.042(2) -0.0018(17) 0.0065(15) 0.0035(14)
C1 0.0336(19) 0.042(2) 0.039(2) 0.0083(17) 0.0148(16) 0.0015(16)
C34 0.033(2) 0.038(2) 0.052(2) 0.0025(18) 0.0053(18) 0.0117(16)
C32 0.031(2) 0.059(3) 0.054(3) -0.002(2) -0.0042(18) -0.0014(18)
C33 0.037(2) 0.049(2) 0.049(2) 0.0052(19) 0.0001(19) 0.0093(18)
C45 0.125(7) 0.180(10) 0.100(6) -0.036(6) -0.002(5) 0.067(7)
C46 0.166(9) 0.206(11) 0.089(6) -0.016(7) 0.040(6) 0.071(9)
C47 0.153(8) 0.157(8) 0.055(4) -0.004(4) -0.005(5) 0.041(7)
C48 0.091(6) 0.169(9) 0.131(7) 0.020(6) 0.002(5) 0.053(6)
C49 0.121(7) 0.140(8) 0.184(9) 0.026(7) 0.021(6) 0.058(6)
C50 0.114(7) 0.143(8) 0.147(8) -0.021(6) -0.011(6) 0.059(6)
C51 0.303(17) 0.353(19) 0.109(8) 0.013(10) -0.016(9) 0.202(16)
C52 0.133(9) 0.223(13) 0.221(12) 0.109(10) -0.005(8) 0.018(8)
C53 0.214(12) 0.242(14) 0.193(11) 0.116(10) 0.094(10) 0.061(11)
C54 0.172(10) 0.165(9) 0.182(10) 0.042(8) 0.082(8) 0.043(8)
C55 0.352(19) 0.352(19) 0.356(18) 0.170(16) 0.140(16) 0.193(16)
C56 0.52(2) 0.41(2) 0.263(17) 0.201(15) 0.095(17) 0.15(2)

loop_
_atom_type_symbol
_atom_type_description
_atom_type_scat_dispersion_real
_atom_type_scat_dispersion_imag
_atom_type_scat_source
C C 0.0033 0.0016 'International Tables Vol C Tables 4.2.6.8 and 6.1.1.4'
H H 0.0000 0.0000 'International Tables Vol C Tables 4.2.6.8 and 6.1.1.4'

loop_
_geom_angle_atom_site_label_1
_geom_angle_atom_site_label_2
_geom_angle_atom_site_label_3
_geom_angle
C42 C16 C28 106.4(2)
C42 C16 C27 102.9(2)
C28 C16 C27 108.7(3)
C42 C16 H16 112.7
C28 C16 H16 112.7
C27 C16 H16 112.7
C20 C5 C19 121.7(3)
C20 C5 H5 119.1
C19 C5 H5 119.1
C9 C23 C8 122.3(3)
C9 C23 C26 119.3(3)
C8 C23 C26 118.3(3)
C26 C14 C25 122.4(3)
C26 C14 H14 118.8
C25 C14 H14 118.8
C28 C17 C29 120.5(3)
C28 C17 H17 119.8
C29 C17 H17 119.8
C18 C29 C17 122.4(3)
C18 C29 C20 118.7(3)
C17 C29 C20 118.9(3)
C30 C18 C29 122.0(3)
C30 C18 H18 119.0
C29 C18 H18 119.0
C14 C25 C13 122.6(3)
C14 C25 C24 118.8(3)
C13 C25 C24 118.6(3)
C8 C22 C27 121.3(3)
C8 C22 C7 126.4(3)
C27 C22 C7 112.2(3)
C5 C19 C4 121.9(3)
C5 C19 C30 119.1(3)
C4 C19 C30 119.0(3)
C23 C9 C24 121.9(3)
C23 C9 H9 119.1
C24 C9 H9 119.1
C5 C20 C6 122.3(3)
C5 C20 C29 119.2(3)
C6 C20 C29 118.5(3)
C14 C26 C15 122.5(3)
C14 C26 C23 118.7(3)
C15 C26 C23 118.9(3)
C18 C30 C19 119.3(3)
C18 C30 C1 122.3(3)
C19 C30 C1 118.4(3)
C21 C6 C20 120.6(3)
C21 C6 H6 119.7
C20 C6 H6 119.7
C37 C42 C41 120.7(3)
C37 C42 C16 125.9(3)
C41 C42 C16 113.1(3)
C9 C24 C10 122.9(3)
C9 C24 C25 118.9(3)
C10 C24 C25 118.2(3)
C27 C15 C26 121.4(3)
C27 C15 H15 119.3
C26 C15 H15 119.3
C21 C7 C22 106.6(2)
C21 C7 C41 107.9(2)
C22 C7 C41 104.1(2)
C21 C7 H7 112.6
C22 C7 H7 112.6
C41 C7 H7 112.6
C6 C21 C28 121.1(3)
C6 C21 C7 126.5(3)
C28 C21 C7 112.5(3)
C38 C43 C37 122.5(3)
C38 C43 C40 119.0(3)
C37 C43 C40 118.3(3)
C17 C28 C21 120.4(3)
C17 C28 C16 126.5(3)
C21 C28 C16 113.1(3)
C42 C37 C43 120.8(3)
C42 C37 H37 119.6
C43 C37 H37 119.6
C15 C27 C22 119.5(3)
C15 C27 C16 127.7(3)
C22 C27 C16 112.6(3)
C12 C13 C25 121.0(3)
C12 C13 H13 119.5
C25 C13 H13 119.5
C11 C10 C24 120.9(3)
C11 C10 H10 119.5
C24 C10 H10 119.5
C35 C39 C34 122.2(3)
C35 C39 C44 119.0(3)
C34 C39 C44 118.8(3)
C13 C12 C11 120.6(3)
C13 C12 H12 119.7
C11 C12 H12 119.7
C39 C35 C40 122.6(3)
C39 C35 H35 118.7
C40 C35 H35 118.7
C22 C8 C23 120.3(3)
C22 C8 H8 119.8
C23 C8 H8 119.8
C41 C36 C40 121.0(3)
C41 C36 H36 119.5
C40 C36 H36 119.5
C36 C41 C42 120.1(3)
C36 C41 C7 127.7(3)
C42 C41 C7 112.0(3)
C1 C2 C3 121.0(4)
C1 C2 H2 119.5
C3 C2 H2 119.5
C44 C38 C43 122.4(3)
C44 C38 H38 118.8
C43 C38 H38 118.8
C35 C40 C36 122.8(3)
C35 C40 C43 118.2(3)
C36 C40 C43 119.0(3)
C3 C4 C19 120.9(4)
C3 C4 H4 119.5
C19 C4 H4 119.5
C4 C3 C2 119.9(4)
C4 C3 H3 120.0
C2 C3 H3 120.0
C10 C11 C12 120.7(3)
C10 C11 H11 119.7
C12 C11 H11 119.7
C32 C31 C44 120.7(4)
C32 C31 H31 119.7
C44 C31 H31 119.7
C38 C44 C31 122.6(3)
C38 C44 C39 118.8(3)
C31 C44 C39 118.6(3)
C2 C1 C30 120.7(4)
C2 C1 H1 119.6
C30 C1 H1 119.6
C33 C34 C39 120.9(4)
C33 C34 H34 119.6
C39 C34 H34 119.6
C31 C32 C33 121.0(4)
C31 C32 H32 119.5
C33 C32 H32 119.5
C34 C33 C32 120.1(4)
C34 C33 H33 120.0
C32 C33 H33 120.0
C46 C45 C50 120.1(9)
C46 C45 H45 120.0
C50 C45 H45 120.0
C45 C46 C47 118.8(10)
C45 C46 H46 120.6
C47 C46 H46 120.6
C48 C47 C46 119.2(9)
C48 C47 H47 120.4
C46 C47 H47 120.4
C47 C48 C49 122.2(9)
C47 C48 H48 118.9
C49 C48 H48 118.9
C50 C49 C48 119.4(10)
C50 C49 H49 120.3
C48 C49 H49 120.3
C49 C50 C45 120.2(10)
C49 C50 H50 119.9
C45 C50 H50 119.9
C52 C51 C56 120.0
C52 C51 H51 120.0
C56 C51 H51 120.0
C51 C52 C53 120.0
C51 C52 H52 120.0
C53 C52 H52 120.0
C54 C53 C52 120.0
C54 C53 H53 120.0
C52 C53 H53 120.0
C53 C54 C55 120.0
C53 C54 H54 120.0
C55 C54 H54 120.0
C54 C55 C56 120.0
C54 C55 H55 120.0
C56 C55 H55 120.0
C55 C56 C51 120.0
C55 C56 H56 120.0
C51 C56 H56 120.0

loop_
_geom_bond_atom_site_label_1
_geom_bond_atom_site_label_2
_geom_bond_distance
C16 C42 1.517(4)
C16 C28 1.523(4)
C16 C27 1.546(4)
C16 H16 0.9800
C5 C20 1.399(4)
C5 C19 1.411(4)
C5 H5 0.9300
C23 C9 1.398(4)
C23 C8 1.440(4)
C23 C26 1.445(4)
C14 C26 1.399(4)
C14 C25 1.401(4)
C14 H14 0.9300
C17 C28 1.365(4)
C17 C29 1.437(4)
C17 H17 0.9300
C29 C18 1.404(4)
C29 C20 1.449(4)
C18 C30 1.402(5)
C18 H18 0.9300
C25 C13 1.430(4)
C25 C24 1.444(4)
C22 C8 1.365(4)
C22 C27 1.442(4)
C22 C7 1.534(4)
C19 C4 1.428(5)
C19 C30 1.433(5)
C9 C24 1.408(4)
C9 H9 0.9300
C20 C6 1.436(4)
C26 C15 1.434(4)
C30 C1 1.434(5)
C6 C21 1.357(4)
C6 H6 0.9300
C42 C37 1.370(5)
C42 C41 1.444(4)
C24 C10 1.437(4)
C15 C27 1.358(4)
C15 H15 0.9300
C7 C21 1.529(4)
C7 C41 1.542(4)
C7 H7 0.9800
C21 C28 1.438(4)
C43 C38 1.409(5)
C43 C37 1.434(5)
C43 C40 1.445(5)
C37 H37 0.9300
C13 C12 1.363(5)
C13 H13 0.9300
C10 C11 1.361(5)
C10 H10 0.9300
C39 C35 1.402(5)
C39 C34 1.427(5)
C39 C44 1.442(5)
C12 C11 1.420(5)
C12 H12 0.9300
C35 C40 1.400(5)
C35 H35 0.9300
C8 H8 0.9300
C36 C41 1.355(4)
C36 C40 1.442(5)
C36 H36 0.9300
C2 C1 1.364(5)
C2 C3 1.420(6)
C2 H2 0.9300
C38 C44 1.392(5)
C38 H38 0.9300
C4 C3 1.372(5)
C4 H4 0.9300
C3 H3 0.9300
C11 H11 0.9300
C31 C32 1.362(6)
C31 C44 1.421(5)
C31 H31 0.9300
C1 H1 0.9300
C34 C33 1.360(5)
C34 H34 0.9300
C32 C33 1.427(6)
C32 H32 0.9300
C33 H33 0.9300
C45 C46 1.384(13)
C45 C50 1.389(12)
C45 H45 0.9300
C46 C47 1.412(11)
C46 H46 0.9300
C47 C48 1.347(11)
C47 H47 0.9300
C48 C49 1.369(11)
C48 H48 0.9300
C49 C50 1.365(10)
C49 H49 0.9300
C50 H50 0.9300
C51 C52 1.3900
C51 C56 1.3900
C51 H51 0.9300
C52 C53 1.3900
C52 H52 0.9300
C53 C54 1.3900
C53 H53 0.9300
C54 C55 1.3900
C54 H54 0.9300
C55 C56 1.3900
C55 H55 0.9300
C56 H56 0.9300
